data_7121725
loop_
_publ_author_name
'Kosiorek, Sandra'
'Butkiewicz, Helena'
'Danylyuk, Oksana'
'Sashuk, Volodymyr'

_publ_section_title
;
 Pillar[6]pyridinium: a hexagonally shaped molecular box that selectively
 recognizes multicharged anionic species.
;
_journal_issue 49
_journal_name_full 'Chemical communications (Cambridge, England)'
_journal_page_first 6316
_journal_page_last 6319
_journal_paper_doi 10.1039/c8cc03353f
_journal_volume 54
_journal_year 2018
_chemical_formula_sum 'C36 H36 Cl6 N6 O10'
_chemical_formula_weight 925.41
_chemical_name_common 'pillar[6]pyridinium hexachloride salt hydrate'
_space_group_crystal_system trigonal
_space_group_IT_number 148
_space_group_name_Hall '-R 3'
_space_group_name_H-M_alt 'R -3 :H'
_symmetry_space_group_name_Hall '-R 3'
_symmetry_space_group_name_H-M 'R -3 :H'
_atom_sites_solution_hydrogens geom
_audit_creation_method SHELXL-2013
_audit_update_record
;
2018-04-13 deposited with the CCDC.
2018-05-24 downloaded from the CCDC.
;
_cell_angle_alpha 90
_cell_angle_beta 90
_cell_angle_gamma 120
_cell_formula_units_Z 3
_cell_length_a 22.3483(4)
_cell_length_b 22.3483(4)
_cell_length_c 8.00310(10)
_cell_measurement_reflns_used 11730
_cell_measurement_temperature 100.1(1)
_cell_measurement_theta_max 71.849
_cell_measurement_theta_min 3.952
_cell_volume 3461.61(10)
_computing_cell_refinement
;
CrysAlisPro, Agilent Technologies,
Version 1.171.35.21b (release 03-02-2012 CrysAlis171 .NET)
(compiled Feb  3 2012,10:37:01)
;
_computing_data_collection
;
CrysAlisPro, Agilent Technologies,
Version 1.171.35.21b (release 03-02-2012 CrysAlis171 .NET)
(compiled Feb  3 2012,10:37:01)
;
_computing_data_reduction
;
CrysAlisPro, Agilent Technologies,
Version 1.171.35.21b (release 03-02-2012 CrysAlis171 .NET)
(compiled Feb  3 2012,10:37:01)
;
_computing_structure_refinement 'SHELXL-2013 (Sheldrick, 2013)'
_diffrn_ambient_temperature 100.0(1)
_diffrn_detector_area_resol_mean 16.29
_diffrn_measured_fraction_theta_full 0.998
_diffrn_measured_fraction_theta_max 0.995
_diffrn_measurement_device_type 'SuperNova, Dual, Cu at zero, Eos'
_diffrn_measurement_method '\w scans'
_diffrn_radiation_type CuK\a
_diffrn_radiation_wavelength 1.54184
_diffrn_reflns_av_R_equivalents 0.0584
_diffrn_reflns_av_unetI/netI 0.0185
_diffrn_reflns_Laue_measured_fraction_full 0.998
_diffrn_reflns_Laue_measured_fraction_max 0.995
_diffrn_reflns_limit_h_max 27
_diffrn_reflns_limit_h_min -27
_diffrn_reflns_limit_k_max 27
_diffrn_reflns_limit_k_min -27
_diffrn_reflns_limit_l_max 9
_diffrn_reflns_limit_l_min -9
_diffrn_reflns_number 15744
_diffrn_reflns_point_group_measured_fraction_full 0.998
_diffrn_reflns_point_group_measured_fraction_max 0.995
_diffrn_reflns_theta_full 67.684
_diffrn_reflns_theta_max 71.920
_diffrn_reflns_theta_min 5.983
_diffrn_source 'SuperNova (Cu) X-ray Source'
_exptl_absorpt_coefficient_mu 3.881
_exptl_absorpt_correction_T_max 1.000
_exptl_absorpt_correction_T_min 0.424
_exptl_absorpt_correction_type multi-scan
_exptl_absorpt_process_details
;
CrysAlisPro, Agilent Technologies,
Version 1.171.35.21b (release 03-02-2012 CrysAlis171 .NET)
(compiled Feb  3 2012,10:37:01)
Empirical absorption correction using spherical harmonics,
 implemented in SCALE3 ABSPACK scaling algorithm.
;
_exptl_crystal_colour colorless
_exptl_crystal_density_diffrn 1.332
_exptl_crystal_description 'hollow prism'
_exptl_crystal_F_000 1428
_exptl_crystal_recrystallization_method 'Vapour deposition'
_exptl_crystal_size_max 0.8
_exptl_crystal_size_mid 0.15
_exptl_crystal_size_min 0.15
_refine_diff_density_max 0.888
_refine_diff_density_min -0.365
_refine_diff_density_rms 0.066
_refine_ls_extinction_method none
_refine_ls_goodness_of_fit_ref 1.088
_refine_ls_hydrogen_treatment constr
_refine_ls_matrix_type full
_refine_ls_number_parameters 172
_refine_ls_number_reflns 1507
_refine_ls_number_restraints 98
_refine_ls_restrained_S_all 1.054
_refine_ls_R_factor_all 0.0401
_refine_ls_R_factor_gt 0.0400
_refine_ls_shift/su_max 0.004
_refine_ls_shift/su_mean 0.000
_refine_ls_structure_factor_coef Fsqd
_refine_ls_weighting_details 'w=1/[\s^2^(Fo^2^)+(0.0596P)^2^+11.1606P] where P=(Fo^2^+2Fc^2^)/3'
_refine_ls_weighting_scheme calc
_refine_ls_wR_factor_gt 0.1095
_refine_ls_wR_factor_ref 0.1096
_reflns_Friedel_coverage 0.000
_reflns_number_gt 1499
_reflns_number_total 1507
_reflns_threshold_expression 'I > 2\s(I)'
_cod_data_source_file c8cc03353f2.cif
_cod_data_source_block exp_5151
_cod_depositor_comments 'Adding full bibliography for 7121725.cif.'
_cod_original_cell_volume 3461.61(13)
_cod_database_code 7121725
_shelx_space_group_comment
;
The symmetry employed for this shelxl refinement is uniquely defined
by the following loop, which should always be used as a source of
symmetry information in preference to the above space-group names.
They are only intended as comments.
;
_shelxl_version_number 2013-3

loop_
_space_group_symop_operation_xyz
'x, y, z'
'-y, x-y, z'
'-x+y, -x, z'
'x+2/3, y+1/3, z+1/3'
'-y+2/3, x-y+1/3, z+1/3'
'-x+y+2/3, -x+1/3, z+1/3'
'x+1/3, y+2/3, z+2/3'
'-y+1/3, x-y+2/3, z+2/3'
'-x+y+1/3, -x+2/3, z+2/3'
'-x, -y, -z'
'y, -x+y, -z'
'x-y, x, -z'
'-x+2/3, -y+1/3, -z+1/3'
'y+2/3, -x+y+1/3, -z+1/3'
'x-y+2/3, x+1/3, -z+1/3'
'-x+1/3, -y+2/3, -z+2/3'
'y+1/3, -x+y+2/3, -z+2/3'
'x-y+1/3, x+2/3, -z+2/3'

loop_
_atom_site_label
_atom_site_type_symbol
_atom_site_fract_x
_atom_site_fract_y
_atom_site_fract_z
_atom_site_U_iso_or_equiv
_atom_site_adp_type
_atom_site_occupancy
_atom_site_site_symmetry_order
_atom_site_calc_flag
_atom_site_refinement_flags_posn
_atom_site_refinement_flags_adp
_atom_site_refinement_flags_occupancy
_atom_site_disorder_assembly
_atom_site_disorder_group
C5 C 0.2509(12) 0.0646(10) 0.0235(14) 0.018(2) Uani 0.25 1 d . U P A 1
C2 C 0.1866(8) -0.0642(9) 0.0205(14) 0.0152(19) Uani 0.25 1 d . U P A 1
C1 C 0.1565(9) -0.0829(11) -0.134(3) 0.020(2) Uani 0.5 1 d . U P A 1
H1 H 0.1780 -0.0547 -0.2291 0.024 Uiso 0.5 1 calc R U P A 1
C4 C 0.1532(6) -0.1090(7) 0.1560(18) 0.0185(18) Uani 0.5 1 d . U P A 1
H4 H 0.1731 -0.0970 0.2643 0.022 Uiso 0.5 1 calc R U P A 1
C7 C 0.2551(2) 0.0006(2) 0.0475(7) 0.0176(8) Uani 0.5 1 d . U P A 1
H7A H 0.2715 0.0002 0.1623 0.021 Uiso 0.5 1 calc R U P A 1
H7B H 0.2894 0.0010 -0.0316 0.021 Uiso 0.5 1 calc R U P A 1
C6 C 0.2380(14) 0.0957(9) 0.149(3) 0.022(2) Uani 0.5 1 d . U P A 1
H6 H 0.2271 0.0737 0.2549 0.026 Uiso 0.5 1 calc R U P A 1
C3 C 0.2623(9) 0.0923(6) -0.1333(17) 0.0169(17) Uani 0.5 1 d . U P A 1
H3 H 0.2700 0.0699 -0.2247 0.020 Uiso 0.5 1 calc R U P A 1
N2 N 0.1866(8) -0.0642(9) 0.0205(14) 0.0152(19) Uani 0.25 1 d . . P B 2
N5 N 0.2509(12) 0.0646(10) 0.0235(14) 0.018(2) Uani 0.25 1 d . . P C 2
C5A C 0.2507(11) 0.0646(9) -0.0197(14) 0.0153(19) Uani 0.25 1 d . U P D 3
C2A C 0.1856(9) -0.0654(9) -0.0242(13) 0.015(2) Uani 0.25 1 d . U P D 3
C1A C 0.1429(9) -0.0951(11) -0.152(2) 0.020(2) Uani 0.5 1 d . U P D 3
H1A H 0.1549 -0.0726 -0.2578 0.024 Uiso 0.5 1 calc R U P D 3
C4A C 0.1698(6) -0.0931(7) 0.1328(17) 0.0164(17) Uani 0.5 1 d . U P D 3
H4A H 0.2001 -0.0708 0.2241 0.020 Uiso 0.5 1 calc R U P D 3
C7A C 0.2545(2) -0.0007(2) -0.0477(7) 0.0168(8) Uani 0.5 1 d . U P D 3
H7A1 H 0.2713 -0.0001 -0.1624 0.020 Uiso 0.5 1 calc R U P D 3
H7A2 H 0.2882 -0.0013 0.0314 0.020 Uiso 0.5 1 calc R U P D 3
C6A C 0.2391(13) 0.0823(9) 0.139(3) 0.0184(18) Uani 0.5 1 d . U P D 3
H6A H 0.2323 0.0538 0.2331 0.022 Uiso 0.5 1 calc R U P D 3
C3A C 0.2629(8) 0.1095(6) -0.1546(16) 0.0167(18) Uani 0.5 1 d . U P D 3
H3A H 0.2712 0.0975 -0.2626 0.020 Uiso 0.5 1 calc R U P D 3
N5A N 0.2507(11) 0.0646(9) -0.0197(14) 0.0153(19) Uani 0.25 1 d . . P E 4
N2A N 0.1856(9) -0.0654(9) -0.0242(13) 0.015(2) Uani 0.25 1 d . . P F 4
O1W O 0.3225(3) 0.5503(2) 0.2360(7) 0.0620(12) Uani 0.5 1 d . . P G 1
O1WA O 0.3442(3) 0.5612(3) 0.0971(7) 0.0620(12) Uani 0.5 1 d . . P H 2
O2W O 0.3080(11) 0.5738(7) 0.5794(19) 0.118(8) Uani 0.3333 1 d . . P I 1
O2WA O 0.2661(8) 0.5742(7) 0.5790(19) 0.116(7) Uani 0.3333 1 d . . P J 2
Cl1 Cl 0.33327(2) 0.41816(2) 0.16667(5) 0.01868(19) Uani 1 1 d . . . . .

loop_
_atom_site_aniso_label
_atom_site_aniso_U_11
_atom_site_aniso_U_22
_atom_site_aniso_U_33
_atom_site_aniso_U_23
_atom_site_aniso_U_13
_atom_site_aniso_U_12
C5 0.016(3) 0.016(2) 0.020(5) 0.003(4) 0.000(5) 0.008(2)
C2 0.015(2) 0.016(2) 0.018(5) -0.004(4) -0.003(4) 0.0107(19)
C1 0.015(6) 0.017(6) 0.021(5) 0.004(4) 0.002(3) 0.002(4)
C4 0.016(6) 0.017(6) 0.020(4) 0.000(3) -0.002(3) 0.007(4)
C7 0.0148(18) 0.0159(19) 0.024(2) 0.0004(17) -0.0011(17) 0.0087(15)
C6 0.032(3) 0.021(7) 0.019(3) 0.005(4) 0.002(2) 0.019(5)
C3 0.020(3) 0.008(5) 0.022(4) -0.001(3) 0.004(3) 0.006(4)
N2 0.015(2) 0.016(2) 0.018(5) -0.004(4) -0.003(4) 0.0107(19)
N5 0.016(3) 0.016(2) 0.020(5) 0.003(4) 0.000(5) 0.008(2)
C5A 0.010(2) 0.014(2) 0.021(5) 0.000(4) 0.000(5) 0.0057(19)
C2A 0.014(3) 0.015(2) 0.014(5) 0.000(4) 0.000(4) 0.0052(19)
C1A 0.017(6) 0.022(7) 0.015(3) 0.000(4) -0.003(3) 0.005(4)
C4A 0.014(5) 0.013(5) 0.018(4) 0.000(2) -0.003(3) 0.004(3)
C7A 0.0122(18) 0.0152(19) 0.023(2) 0.0007(17) 0.0007(17) 0.0066(14)
C6A 0.025(3) 0.011(5) 0.024(4) 0.006(3) 0.001(3) 0.014(4)
C3A 0.020(3) 0.012(5) 0.019(3) 0.000(3) 0.004(2) 0.008(4)
N5A 0.010(2) 0.014(2) 0.021(5) 0.000(4) 0.000(5) 0.0057(19)
N2A 0.014(3) 0.015(2) 0.014(5) 0.000(4) 0.000(4) 0.0052(19)
O1W 0.066(3) 0.051(3) 0.072(3) 0.001(2) 0.008(3) 0.032(2)
O1WA 0.064(3) 0.056(3) 0.072(3) 0.008(2) 0.008(3) 0.034(2)
O2W 0.26(2) 0.052(7) 0.043(6) 0.007(5) 0.021(12) 0.084(13)
O2WA 0.149(13) 0.047(7) 0.048(6) 0.007(5) -0.016(8) -0.029(7)
Cl1 0.0231(3) 0.0205(3) 0.0132(3) -0.00013(15) -0.00027(15) 0.01147(19)

loop_
_atom_type_symbol
_atom_type_description
_atom_type_scat_dispersion_real
_atom_type_scat_dispersion_imag
_atom_type_scat_source
C C 0.0181 0.0091 'International Tables Vol C Tables 4.2.6.8 and 6.1.1.4'
H H 0.0000 0.0000 'International Tables Vol C Tables 4.2.6.8 and 6.1.1.4'
N N 0.0311 0.0180 'International Tables Vol C Tables 4.2.6.8 and 6.1.1.4'
Cl Cl 0.3639 0.7018 'International Tables Vol C Tables 4.2.6.8 and 6.1.1.4'
O O 0.0492 0.0322 'International Tables Vol C Tables 4.2.6.8 and 6.1.1.4'

loop_
_geom_angle_atom_site_label_1
_geom_angle_atom_site_label_2
_geom_angle_atom_site_label_3
_geom_angle
_geom_angle_site_symmetry_1
_geom_angle_site_symmetry_3
C6 C5 C3 119.7(18) . .
C6 C5 C7 122.5(12) . .
C3 C5 C7 117.8(11) . .
C1 C2 C4 118.2(14) . .
C1 C2 C7 122.1(11) . .
C4 C2 C7 119.7(8) . .
C6 C1 C2 118.5(19) 11 .
C3 C4 C2 120.8(13) 11 .
C5 C7 C2 112.4(12) . .
C5 C6 C1 124(2) . 12
C5 C3 C4 118.6(15) . 12
C6A C5A C3A 119.7(16) . .
C6A C5A C7A 121.0(12) . .
C3A C5A C7A 119.2(9) . .
C1A C2A C4A 121.6(15) . .
C1A C2A C7A 121.1(10) . .
C4A C2A C7A 117.2(9) . .
C2A C1A C6A 123(2) . 11
C3A C4A C2A 118.1(13) 11 .
C2A C7A C5A 112.5(11) . .
C1A C6A C5A 117(2) 12 .
C4A C3A C5A 120.9(13) 12 .

loop_
_geom_bond_atom_site_label_1
_geom_bond_atom_site_label_2
_geom_bond_distance
_geom_bond_site_symmetry_2
C5 C6 1.331(14) .
C5 C3 1.365(10) .
C5 C7 1.493(18) .
C2 C1 1.371(12) .
C2 C4 1.410(12) .
C2 C7 1.506(15) .
C1 C6 1.348(17) 11
C4 C3 1.374(12) 11
C6 C1 1.348(17) 12
C3 C4 1.374(12) 12
C5A C6A 1.391(15) .
C5A C3A 1.404(12) .
C5A C7A 1.520(17) .
C2A C1A 1.330(11) .
C2A C4A 1.367(10) .
C2A C7A 1.506(15) .
C1A C6A 1.371(17) 11
C4A C3A 1.360(11) 11
C6A C1A 1.371(17) 12
C3A C4A 1.360(11) 12
